data_7152924
loop_
_publ_author_name
'Jones, Roderick C.'
'Herasymchuk, Khrystyna'
'Mahdi, Tayseer'
'Petrov, Anna'
'Resanovi\'c, Sanja'
'Vaughan, Douglas G.'
'Lough, Alan J.'
'Quail, J. Wilson'
'Koivisto, Bryan D.'
'Wylie, R. Stephen'
'Gossage, Robert A.'

_publ_section_title
;
 Tautomerism and metal complexation of 2-acylmethyl-2-oxazolines: a
 combined synthetic, spectroscopic, crystallographic and theoretical
 treatment.
;
_journal_issue 21
_journal_name_full 'Organic &amp; biomolecular chemistry'
_journal_page_first 3484
_journal_page_last 3493
_journal_paper_doi 10.1039/c3ob25867j
_journal_volume 11
_journal_year 2013
_chemical_formula_moiety 'C13 H14 N2 O4'
_chemical_formula_sum 'C13 H14 N2 O4'
_chemical_formula_weight 262.26
_chemical_name_systematic
;
?
;
_space_group_IT_number 2
_symmetry_cell_setting triclinic
_symmetry_space_group_name_Hall '-P 1'
_symmetry_space_group_name_H-M 'P -1'
_atom_sites_solution_hydrogens geom
_atom_sites_solution_primary direct
_atom_sites_solution_secondary difmap
_audit_creation_method SHELXL-97
_cell_angle_alpha 83.164(2)
_cell_angle_beta 73.727(2)
_cell_angle_gamma 69.797(2)
_cell_formula_units_Z 8
_cell_length_a 12.1245(3)
_cell_length_b 14.0624(3)
_cell_length_c 16.2235(4)
_cell_measurement_reflns_used 6094
_cell_measurement_temperature 173(2)
_cell_measurement_theta_max 27.485
_cell_measurement_theta_min 0.998
_cell_volume 2491.16(11)
_computing_cell_refinement 'HKL Scalepack (Otwinowski & Minor 1997)'
_computing_data_collection 'Collect (Nonius BV, 1998)'
_computing_data_reduction 'HKL Denzo and Scalepack (Otwinowski & Minor 1997)'
_computing_molecular_graphics 'Ortep-3 for Windows (Farrugia, 1997)'
_computing_publication_material 'PLATON (Spek, 2003)'
_computing_structure_refinement 'SHELXL-97 (Sheldrick, 1997)'
_computing_structure_solution 'SIR97 (Altomare et al., 1997)'
_diffrn_ambient_temperature 173(2)
_diffrn_detector_area_resol_mean 9
_diffrn_measured_fraction_theta_full 0.993
_diffrn_measured_fraction_theta_max 0.993
_diffrn_measurement_device 'Nonius KappaCCD'
_diffrn_measurement_method '\f scans and \w scans with \k offsets'
_diffrn_radiation_monochromator 'horizonally mounted graphite crystal'
_diffrn_radiation_source 'fine-focus sealed tube'
_diffrn_radiation_type MoK\a
_diffrn_radiation_wavelength 0.71073
_diffrn_reflns_av_R_equivalents 0.0640
_diffrn_reflns_av_sigmaI/netI 0.0596
_diffrn_reflns_limit_h_max 15
_diffrn_reflns_limit_h_min -15
_diffrn_reflns_limit_k_max 16
_diffrn_reflns_limit_k_min -18
_diffrn_reflns_limit_l_max 20
_diffrn_reflns_limit_l_min -20
_diffrn_reflns_number 35976
_diffrn_reflns_theta_full 27.43
_diffrn_reflns_theta_max 27.43
_diffrn_reflns_theta_min 3.25
_diffrn_standards_decay_% 0
_diffrn_standards_interval_count 0
_diffrn_standards_interval_time 0
_diffrn_standards_number 0
_exptl_absorpt_coefficient_mu 0.105
_exptl_absorpt_correction_type none
_exptl_crystal_density_diffrn 1.399
_exptl_crystal_density_method 'not measured'
_exptl_crystal_F_000 1104
_exptl_crystal_size_max 0.27
_exptl_crystal_size_mid 0.10
_exptl_crystal_size_min 0.10
_refine_diff_density_max 0.268
_refine_diff_density_min -0.287
_refine_diff_density_rms 0.045
_refine_ls_extinction_coef 0.0065(10)
_refine_ls_extinction_expression Fc^*^=kFc[1+0.001xFc^2^\l^3^/sin(2\q)]^-1/4^
_refine_ls_extinction_method SHELXL
_refine_ls_goodness_of_fit_ref 1.017
_refine_ls_hydrogen_treatment constr
_refine_ls_matrix_type full
_refine_ls_number_parameters 709
_refine_ls_number_reflns 11295
_refine_ls_number_restraints 3
_refine_ls_restrained_S_all 1.017
_refine_ls_R_factor_all 0.1043
_refine_ls_R_factor_gt 0.0558
_refine_ls_shift/su_max 0.000
_refine_ls_shift/su_mean 0.000
_refine_ls_structure_factor_coef Fsqd
_refine_ls_weighting_details 'calc w=1/[\s^2^(Fo^2^)+(0.0605P)^2^+0.6843P] where P=(Fo^2^+2Fc^2^)/3'
_refine_ls_weighting_scheme calc
_refine_ls_wR_factor_gt 0.1256
_refine_ls_wR_factor_ref 0.1510
_reflns_number_gt 6852
_reflns_number_total 11295
_reflns_threshold_expression >2\s(I)
_cod_data_source_file c3ob25867j.txt
_cod_data_source_block 1178
_cod_database_code 7152924

loop_
_symmetry_equiv_pos_as_xyz
'x, y, z'
'-x, -y, -z'

loop_
_atom_site_label
_atom_site_type_symbol
_atom_site_fract_x
_atom_site_fract_y
_atom_site_fract_z
_atom_site_U_iso_or_equiv
_atom_site_adp_type
_atom_site_occupancy
_atom_site_symmetry_multiplicity
_atom_site_calc_flag
_atom_site_refinement_flags
_atom_site_disorder_assembly
_atom_site_disorder_group
O1 O 0.66141(16) 1.04603(11) 0.19897(11) 0.0470(4) Uani 1 1 d . . .
O2 O 0.52108(13) 0.90232(10) 0.06375(9) 0.0348(3) Uani 1 1 d . . .
O3 O 0.51231(16) 0.42215(12) 0.18374(12) 0.0524(5) Uani 1 1 d . . .
O4 O 0.69791(15) 0.37697(11) 0.19132(11) 0.0463(4) Uani 1 1 d . . .
N1 N 0.55797(15) 1.07038(12) 0.10191(11) 0.0300(4) Uani 1 1 d . . .
H1 H 0.5239 1.0558 0.0660 0.036 Uiso 1 1 calc R A .
N2 N 0.60396(17) 0.44167(13) 0.18199(11) 0.0335(4) Uani 1 1 d . . .
C1 C 0.59221(17) 0.74627(14) 0.13612(12) 0.0255(4) Uani 1 1 d . . .
C2 C 0.48781(18) 0.72049(15) 0.14575(13) 0.0289(4) Uani 1 1 d . . .
H2 H 0.4141 0.7715 0.1410 0.035 Uiso 1 1 calc R . .
C3 C 0.49159(18) 0.62071(15) 0.16215(13) 0.0298(4) Uani 1 1 d . . .
H3 H 0.4208 0.6027 0.1691 0.036 Uiso 1 1 calc R . .
C4 C 0.59997(18) 0.54776(14) 0.16820(12) 0.0267(4) Uani 1 1 d . . .
C5 C 0.70417(18) 0.57089(15) 0.16088(14) 0.0313(5) Uani 1 1 d . . .
H5 H 0.7773 0.5195 0.1663 0.038 Uiso 1 1 calc R . .
C6 C 0.69916(18) 0.67094(14) 0.14543(14) 0.0303(5) Uani 1 1 d . . .
H6 H 0.7695 0.6887 0.1411 0.036 Uiso 1 1 calc R . .
C7 C 0.58461(17) 0.85491(14) 0.11402(13) 0.0269(4) Uani 1 1 d . A .
C8 C 0.64351(19) 0.89827(15) 0.15486(14) 0.0329(5) Uani 1 1 d . . .
H8 H 0.6985 0.8563 0.1865 0.039 Uiso 1 1 calc R A .
C9 C 0.62141(19) 1.00201(15) 0.14901(13) 0.0318(5) Uani 1 1 d . A .
C10 C 0.55091(18) 1.17381(14) 0.11662(13) 0.0305(4) Uani 1 1 d D A .
C11 C 0.5916(3) 1.15442(19) 0.19923(19) 0.0376(7) Uani 0.813(5) 1 d P A 1
H11A H 0.6429 1.1957 0.2000 0.045 Uiso 0.813(5) 1 calc PR A 1
H11B H 0.5206 1.1708 0.2499 0.045 Uiso 0.813(5) 1 calc PR A 1
C12 C 0.4247(3) 1.2471(2) 0.1230(3) 0.0492(9) Uani 0.813(5) 1 d P A 1
H12A H 0.4026 1.2481 0.0691 0.074 Uiso 0.813(5) 1 calc PR A 1
H12B H 0.4223 1.3151 0.1334 0.074 Uiso 0.813(5) 1 calc PR A 1
H12C H 0.3670 1.2259 0.1705 0.074 Uiso 0.813(5) 1 calc PR A 1
C13 C 0.6452(3) 1.2039(2) 0.04386(16) 0.0399(8) Uani 0.813(5) 1 d PD A 1
H13A H 0.7263 1.1553 0.0424 0.060 Uiso 0.813(5) 1 calc PR A 1
H13B H 0.6434 1.2719 0.0536 0.060 Uiso 0.813(5) 1 calc PR A 1
H13C H 0.6263 1.2037 -0.0110 0.060 Uiso 0.813(5) 1 calc PR A 1
C11A C 0.6510(11) 1.1542(10) 0.1619(10) 0.045(4) Uiso 0.187(5) 1 d PD A 2
H11C H 0.6271 1.2032 0.2079 0.054 Uiso 0.187(5) 1 calc PR A 2
H11D H 0.7280 1.1565 0.1210 0.054 Uiso 0.187(5) 1 calc PR A 2
C12A C 0.4297(7) 1.2123(10) 0.1837(7) 0.048(4) Uiso 0.187(5) 1 d PD A 2
H12D H 0.3639 1.2107 0.1605 0.072 Uiso 0.187(5) 1 calc PR A 2
H12E H 0.4156 1.2820 0.1980 0.072 Uiso 0.187(5) 1 calc PR A 2
H12F H 0.4318 1.1689 0.2356 0.072 Uiso 0.187(5) 1 calc PR A 2
C13A C 0.5485(13) 1.2509(10) 0.0446(9) 0.046(4) Uiso 0.187(5) 1 d P A 2
H13D H 0.6236 1.2277 -0.0012 0.069 Uiso 0.187(5) 1 calc PR A 2
H13E H 0.5417 1.3156 0.0658 0.069 Uiso 0.187(5) 1 calc PR A 2
H13F H 0.4785 1.2598 0.0219 0.069 Uiso 0.187(5) 1 calc PR A 2
O21 O -0.01455(13) 0.69806(10) 0.09556(10) 0.0337(3) Uani 1 1 d . . .
O22 O 0.19480(12) 0.83692(10) 0.16658(9) 0.0321(3) Uani 1 1 d . . .
O23 O 0.15324(16) 1.32947(12) 0.05425(12) 0.0517(5) Uani 1 1 d . . .
O24 O -0.04232(16) 1.37055(11) 0.09051(12) 0.0487(4) Uani 1 1 d . . .
N21 N 0.13624(14) 0.67396(11) 0.15447(11) 0.0280(4) Uani 1 1 d . . .
H21 H 0.1780 0.6886 0.1846 0.034 Uiso 1 1 calc R . .
N22 N 0.05998(18) 1.30734(13) 0.07630(11) 0.0343(4) Uani 1 1 d . . .
C21 C 0.09177(17) 0.99788(14) 0.11481(12) 0.0255(4) Uani 1 1 d . . .
C22 C 0.19584(18) 1.02697(15) 0.09165(12) 0.0280(4) Uani 1 1 d . . .
H22 H 0.2737 0.9771 0.0861 0.034 Uiso 1 1 calc R . .
C23 C 0.18574(19) 1.12849(15) 0.07677(13) 0.0298(4) Uani 1 1 d . . .
H23 H 0.2560 1.1489 0.0598 0.036 Uiso 1 1 calc R . .
C24 C 0.07091(18) 1.19908(14) 0.08729(12) 0.0277(4) Uani 1 1 d . . .
C25 C -0.03398(18) 1.17351(15) 0.10997(13) 0.0310(5) Uani 1 1 d . . .
H25 H -0.1116 1.2241 0.1168 0.037 Uiso 1 1 calc R . .
C26 C -0.02238(18) 1.07120(14) 0.12250(13) 0.0302(4) Uani 1 1 d . . .
H26 H -0.0928 1.0512 0.1364 0.036 Uiso 1 1 calc R . .
C27 C 0.10791(17) 0.88718(14) 0.13469(13) 0.0271(4) Uani 1 1 d . . .
C28 C 0.02818(18) 0.84578(14) 0.11493(13) 0.0288(4) Uani 1 1 d . . .
H28 H -0.0405 0.8887 0.0961 0.035 Uiso 1 1 calc R . .
C29 C 0.05051(17) 0.74254(14) 0.12309(13) 0.0265(4) Uani 1 1 d . . .
C30 C 0.15315(17) 0.57029(14) 0.13278(13) 0.0268(4) Uani 1 1 d . . .
C31 C 0.02742(19) 0.59046(15) 0.11826(15) 0.0338(5) Uani 1 1 d . . .
H31A H 0.0331 0.5488 0.0712 0.041 Uiso 1 1 calc R . .
H31B H -0.0287 0.5746 0.1711 0.041 Uiso 1 1 calc R . .
C32 C 0.17808(19) 0.49514(15) 0.20575(14) 0.0325(5) Uani 1 1 d . . .
H32A H 0.2551 0.4913 0.2165 0.049 Uiso 1 1 calc R . .
H32B H 0.1832 0.4282 0.1903 0.049 Uiso 1 1 calc R . .
H32C H 0.1120 0.5173 0.2577 0.049 Uiso 1 1 calc R . .
C33 C 0.2544(2) 0.53961(16) 0.05027(14) 0.0365(5) Uani 1 1 d . . .
H33A H 0.2343 0.5885 0.0040 0.055 Uiso 1 1 calc R . .
H33B H 0.2626 0.4720 0.0343 0.055 Uiso 1 1 calc R . .
H33C H 0.3312 0.5387 0.0596 0.055 Uiso 1 1 calc R . .
O41 O 0.23842(13) 0.55333(10) 0.65508(10) 0.0364(4) Uani 1 1 d . . .
O42 O 0.03257(12) 0.41551(10) 0.58013(9) 0.0311(3) Uani 1 1 d . . .
O43 O 0.06602(15) -0.07506(12) 0.67109(11) 0.0456(4) Uani 1 1 d . . .
O44 O 0.25814(16) -0.11877(11) 0.66008(13) 0.0515(5) Uani 1 1 d . . .
N41 N 0.09011(14) 0.57700(11) 0.59389(11) 0.0278(4) Uani 1 1 d . . .
H41 H 0.0490 0.5620 0.5633 0.033 Uiso 1 1 calc R . .
N42 N 0.15933(17) -0.05478(12) 0.66240(11) 0.0322(4) Uani 1 1 d . . .
C41 C 0.13318(16) 0.25386(14) 0.63067(12) 0.0234(4) Uani 1 1 d . . .
C42 C 0.02884(17) 0.22602(14) 0.64914(12) 0.0260(4) Uani 1 1 d . . .
H42 H -0.0483 0.2767 0.6535 0.031 Uiso 1 1 calc R . .
C43 C 0.03713(17) 0.12470(14) 0.66110(12) 0.0265(4) Uani 1 1 d . . .
H43 H -0.0336 0.1052 0.6744 0.032 Uiso 1 1 calc R . .
C44 C 0.15076(18) 0.05294(13) 0.65311(12) 0.0256(4) Uani 1 1 d . . .
C45 C 0.25621(18) 0.07766(14) 0.63580(13) 0.0290(4) Uani 1 1 d . . .
H45 H 0.3332 0.0265 0.6310 0.035 Uiso 1 1 calc R . .
C46 C 0.24586(17) 0.17944(14) 0.62576(13) 0.0277(4) Uani 1 1 d . . .
H46 H 0.3165 0.1986 0.6154 0.033 Uiso 1 1 calc R . .
C47 C 0.11772(17) 0.36446(13) 0.61304(12) 0.0250(4) Uani 1 1 d . . .
C48 C 0.19623(18) 0.40538(14) 0.63548(13) 0.0291(4) Uani 1 1 d . . .
H48 H 0.2631 0.3626 0.6564 0.035 Uiso 1 1 calc R . .
C49 C 0.17423(17) 0.50900(14) 0.62654(13) 0.0278(4) Uani 1 1 d . . .
C50 C 0.07339(18) 0.68116(14) 0.61494(13) 0.0263(4) Uani 1 1 d . . .
C51 C 0.1974(2) 0.66123(15) 0.63138(15) 0.0362(5) Uani 1 1 d . . .
H51A H 0.2548 0.6765 0.5791 0.043 Uiso 1 1 calc R . .
H51B H 0.1903 0.7033 0.6786 0.043 Uiso 1 1 calc R . .
C52 C -0.0301(2) 0.71379(16) 0.69572(14) 0.0369(5) Uani 1 1 d . . .
H52A H -0.1064 0.7158 0.6847 0.055 Uiso 1 1 calc R . .
H52B H -0.0376 0.7813 0.7115 0.055 Uiso 1 1 calc R . .
H52C H -0.0129 0.6652 0.7428 0.055 Uiso 1 1 calc R . .
C53 C 0.05128(19) 0.75417(15) 0.54038(14) 0.0331(5) Uani 1 1 d . . .
H53A H 0.1179 0.7300 0.4891 0.050 Uiso 1 1 calc R . .
H53B H 0.0474 0.8213 0.5544 0.050 Uiso 1 1 calc R . .
H53C H -0.0257 0.7585 0.5293 0.050 Uiso 1 1 calc R . .
O61 O 0.46246(13) 0.80204(10) 0.40843(10) 0.0361(4) Uani 1 1 d . . .
O62 O 0.26317(12) 0.65978(10) 0.33051(9) 0.0305(3) Uani 1 1 d . . .
O63 O 0.30181(16) 0.16850(12) 0.41290(12) 0.0521(5) Uani 1 1 d . . .
O64 O 0.47955(15) 0.12907(11) 0.43482(11) 0.0467(4) Uani 1 1 d . . .
N61 N 0.32023(15) 0.82302(12) 0.34156(11) 0.0290(4) Uani 1 1 d . . .
H61 H 0.2815 0.8066 0.3099 0.035 Uiso 1 1 calc R . .
N62 N 0.38725(17) 0.19137(13) 0.42063(11) 0.0324(4) Uani 1 1 d . . .
C61 C 0.35948(16) 0.50009(14) 0.38716(12) 0.0241(4) Uani 1 1 d . . .
C62 C 0.25806(17) 0.47090(15) 0.39688(12) 0.0273(4) Uani 1 1 d . . .
H62 H 0.1823 0.5208 0.3951 0.033 Uiso 1 1 calc R . .
C63 C 0.26641(18) 0.36983(15) 0.40910(13) 0.0289(4) Uani 1 1 d . . .
H63 H 0.1973 0.3497 0.4154 0.035 Uiso 1 1 calc R . .
C64 C 0.37737(18) 0.29889(14) 0.41194(12) 0.0261(4) Uani 1 1 d . . .
C65 C 0.47941(18) 0.32526(15) 0.40515(14) 0.0316(5) Uani 1 1 d . . .
H65 H 0.5544 0.2751 0.4086 0.038 Uiso 1 1 calc R . .
C66 C 0.46937(18) 0.42695(14) 0.39321(14) 0.0308(5) Uani 1 1 d . . .
H66 H 0.5380 0.4470 0.3891 0.037 Uiso 1 1 calc R . .
C67 C 0.34518(17) 0.61053(14) 0.36679(13) 0.0263(4) Uani 1 1 d . . .
C68 C 0.42111(18) 0.65310(14) 0.39045(13) 0.0296(4) Uani 1 1 d . . .
H68 H 0.4855 0.6114 0.4144 0.036 Uiso 1 1 calc R . .
C69 C 0.40094(17) 0.75636(14) 0.37848(13) 0.0281(4) Uani 1 1 d . . .
C70 C 0.30323(17) 0.92811(14) 0.36001(13) 0.0269(4) Uani 1 1 d . . .
C71 C 0.42375(19) 0.90896(15) 0.38238(15) 0.0346(5) Uani 1 1 d . . .
H71A H 0.4848 0.9230 0.3319 0.042 Uiso 1 1 calc R . .
H71B H 0.4123 0.9525 0.4298 0.042 Uiso 1 1 calc R . .
C72 C 0.1947(2) 0.96465(16) 0.43699(14) 0.0366(5) Uani 1 1 d . . .
H72A H 0.1204 0.9675 0.4225 0.055 Uiso 1 1 calc R . .
H72B H 0.1876 1.0323 0.4521 0.055 Uiso 1 1 calc R . .
H72C H 0.2064 0.9176 0.4859 0.055 Uiso 1 1 calc R . .
C73 C 0.2886(2) 0.99767(15) 0.28233(14) 0.0346(5) Uani 1 1 d . . .
H73A H 0.3583 0.9708 0.2334 0.052 Uiso 1 1 calc R . .
H73B H 0.2846 1.0654 0.2950 0.052 Uiso 1 1 calc R . .
H73C H 0.2136 1.0019 0.2682 0.052 Uiso 1 1 calc R . .

loop_
_atom_site_aniso_label
_atom_site_aniso_U_11
_atom_site_aniso_U_22
_atom_site_aniso_U_33
_atom_site_aniso_U_23
_atom_site_aniso_U_13
_atom_site_aniso_U_12
O1 0.0728(12) 0.0293(8) 0.0539(11) 0.0037(7) -0.0410(9) -0.0169(8)
O2 0.0406(8) 0.0294(8) 0.0385(9) 0.0065(6) -0.0201(7) -0.0110(6)
O3 0.0517(11) 0.0399(9) 0.0773(13) -0.0007(8) -0.0201(9) -0.0267(8)
O4 0.0483(10) 0.0250(8) 0.0651(12) 0.0008(7) -0.0207(9) -0.0072(7)
N1 0.0364(9) 0.0225(8) 0.0350(10) -0.0024(7) -0.0155(8) -0.0088(7)
N2 0.0406(10) 0.0285(9) 0.0332(10) -0.0033(7) -0.0090(8) -0.0133(8)
C1 0.0264(10) 0.0242(10) 0.0243(10) -0.0015(7) -0.0065(8) -0.0059(8)
C2 0.0254(10) 0.0292(10) 0.0304(11) 0.0000(8) -0.0084(8) -0.0061(8)
C3 0.0267(10) 0.0335(11) 0.0312(11) -0.0020(8) -0.0072(8) -0.0119(9)
C4 0.0328(11) 0.0232(10) 0.0240(10) -0.0030(7) -0.0062(8) -0.0092(8)
C5 0.0267(10) 0.0251(10) 0.0404(12) -0.0012(8) -0.0100(9) -0.0050(8)
C6 0.0248(10) 0.0267(10) 0.0412(12) -0.0010(8) -0.0108(9) -0.0086(8)
C7 0.0242(10) 0.0240(10) 0.0284(11) -0.0003(8) -0.0040(8) -0.0051(8)
C8 0.0369(12) 0.0251(10) 0.0394(12) 0.0037(8) -0.0181(10) -0.0086(9)
C9 0.0373(11) 0.0309(11) 0.0304(11) -0.0003(8) -0.0141(9) -0.0112(9)
C10 0.0365(11) 0.0217(10) 0.0364(12) -0.0026(8) -0.0119(9) -0.0109(9)
C11 0.0565(19) 0.0260(14) 0.0318(15) -0.0025(11) -0.0142(15) -0.0124(13)
C12 0.0370(16) 0.0285(15) 0.082(3) -0.0125(15) -0.0193(16) -0.0042(12)
C13 0.0543(19) 0.0379(16) 0.0345(16) 0.0022(12) -0.0120(13) -0.0243(14)
O21 0.0370(8) 0.0232(7) 0.0485(9) 0.0038(6) -0.0229(7) -0.0113(6)
O22 0.0264(7) 0.0251(7) 0.0450(9) 0.0021(6) -0.0121(6) -0.0074(6)
O23 0.0572(11) 0.0335(9) 0.0723(13) 0.0040(8) -0.0173(9) -0.0260(8)
O24 0.0512(10) 0.0245(8) 0.0635(12) -0.0039(7) -0.0137(9) -0.0036(7)
N21 0.0290(9) 0.0213(8) 0.0375(10) -0.0008(7) -0.0149(7) -0.0078(7)
N22 0.0478(11) 0.0242(9) 0.0337(10) -0.0009(7) -0.0134(8) -0.0130(8)
C21 0.0302(10) 0.0225(10) 0.0237(10) -0.0004(7) -0.0078(8) -0.0080(8)
C22 0.0281(10) 0.0270(10) 0.0273(11) -0.0019(8) -0.0071(8) -0.0068(8)
C23 0.0341(11) 0.0305(11) 0.0283(11) -0.0004(8) -0.0079(9) -0.0149(9)
C24 0.0371(11) 0.0233(10) 0.0245(10) -0.0001(7) -0.0108(8) -0.0100(8)
C25 0.0289(10) 0.0244(10) 0.0376(12) -0.0021(8) -0.0110(9) -0.0039(8)
C26 0.0276(10) 0.0268(10) 0.0355(12) -0.0015(8) -0.0086(9) -0.0074(8)
C27 0.0246(10) 0.0231(10) 0.0304(11) 0.0000(8) -0.0053(8) -0.0053(8)
C28 0.0287(10) 0.0240(10) 0.0347(11) 0.0010(8) -0.0128(9) -0.0067(8)
C29 0.0240(10) 0.0265(10) 0.0312(11) -0.0017(8) -0.0092(8) -0.0092(8)
C30 0.0281(10) 0.0231(10) 0.0312(11) -0.0002(8) -0.0086(8) -0.0103(8)
C31 0.0370(12) 0.0238(10) 0.0452(13) 0.0042(9) -0.0165(10) -0.0125(9)
C32 0.0345(11) 0.0251(10) 0.0367(12) 0.0041(8) -0.0101(9) -0.0091(9)
C33 0.0404(12) 0.0328(11) 0.0349(12) -0.0035(9) -0.0046(10) -0.0135(10)
O41 0.0389(8) 0.0257(7) 0.0554(10) 0.0050(6) -0.0286(7) -0.0126(6)
O42 0.0239(7) 0.0247(7) 0.0450(9) 0.0023(6) -0.0148(6) -0.0046(6)
O43 0.0500(10) 0.0365(9) 0.0599(11) 0.0028(7) -0.0172(8) -0.0247(8)
O44 0.0505(10) 0.0230(8) 0.0843(14) -0.0017(8) -0.0312(10) -0.0050(7)
N41 0.0292(9) 0.0203(8) 0.0367(10) -0.0022(7) -0.0148(7) -0.0061(7)
N42 0.0427(11) 0.0250(9) 0.0326(10) -0.0013(7) -0.0150(8) -0.0113(8)
C41 0.0236(9) 0.0223(9) 0.0252(10) -0.0020(7) -0.0090(8) -0.0059(8)
C42 0.0221(9) 0.0265(10) 0.0294(11) -0.0028(8) -0.0088(8) -0.0055(8)
C43 0.0267(10) 0.0297(10) 0.0263(10) 0.0003(8) -0.0077(8) -0.0129(8)
C44 0.0350(11) 0.0197(9) 0.0248(10) -0.0001(7) -0.0116(8) -0.0095(8)
C45 0.0263(10) 0.0229(10) 0.0370(12) -0.0020(8) -0.0129(9) -0.0028(8)
C46 0.0231(10) 0.0271(10) 0.0334(11) -0.0012(8) -0.0084(8) -0.0079(8)
C47 0.0218(9) 0.0204(9) 0.0291(11) -0.0001(7) -0.0059(8) -0.0030(7)
C48 0.0290(10) 0.0224(10) 0.0380(12) 0.0010(8) -0.0152(9) -0.0062(8)
C49 0.0270(10) 0.0262(10) 0.0324(11) -0.0009(8) -0.0099(8) -0.0096(8)
C50 0.0309(10) 0.0207(9) 0.0304(11) 0.0007(7) -0.0107(8) -0.0103(8)
C51 0.0388(12) 0.0235(10) 0.0527(14) 0.0053(9) -0.0221(11) -0.0121(9)
C52 0.0444(13) 0.0340(11) 0.0335(12) -0.0056(9) -0.0038(10) -0.0176(10)
C53 0.0378(12) 0.0271(10) 0.0357(12) 0.0022(8) -0.0113(9) -0.0116(9)
O61 0.0395(8) 0.0253(7) 0.0532(10) 0.0037(6) -0.0263(7) -0.0127(6)
O62 0.0251(7) 0.0239(7) 0.0437(9) 0.0009(6) -0.0149(6) -0.0050(6)
O63 0.0613(11) 0.0359(9) 0.0770(13) 0.0045(8) -0.0324(10) -0.0281(8)
O64 0.0479(10) 0.0254(8) 0.0647(12) 0.0013(7) -0.0173(9) -0.0077(7)
N61 0.0297(9) 0.0223(8) 0.0375(10) -0.0033(7) -0.0139(7) -0.0065(7)
N62 0.0408(10) 0.0259(9) 0.0323(10) -0.0020(7) -0.0105(8) -0.0117(8)
C61 0.0229(9) 0.0242(9) 0.0243(10) -0.0036(7) -0.0057(8) -0.0059(8)
C62 0.0226(10) 0.0282(10) 0.0296(11) -0.0025(8) -0.0066(8) -0.0059(8)
C63 0.0276(10) 0.0315(11) 0.0316(11) -0.0010(8) -0.0089(8) -0.0132(8)
C64 0.0323(11) 0.0228(10) 0.0246(10) -0.0033(7) -0.0079(8) -0.0093(8)
C65 0.0267(10) 0.0239(10) 0.0427(13) -0.0019(8) -0.0130(9) -0.0029(8)
C66 0.0243(10) 0.0252(10) 0.0438(13) -0.0011(8) -0.0102(9) -0.0081(8)
C67 0.0210(9) 0.0239(10) 0.0308(11) -0.0017(8) -0.0045(8) -0.0048(8)
C68 0.0255(10) 0.0242(10) 0.0393(12) -0.0004(8) -0.0133(9) -0.0045(8)
C69 0.0270(10) 0.0260(10) 0.0329(11) -0.0014(8) -0.0105(8) -0.0083(8)
C70 0.0283(10) 0.0213(9) 0.0337(11) -0.0020(8) -0.0108(8) -0.0088(8)
C71 0.0358(12) 0.0241(10) 0.0487(14) 0.0036(9) -0.0167(10) -0.0125(9)
C72 0.0385(12) 0.0340(11) 0.0364(12) -0.0057(9) -0.0033(9) -0.0139(10)
C73 0.0398(12) 0.0297(11) 0.0364(12) 0.0039(9) -0.0134(10) -0.0123(9)

loop_
_atom_type_symbol
_atom_type_description
_atom_type_scat_dispersion_real
_atom_type_scat_dispersion_imag
_atom_type_scat_source
C C 0.0033 0.0016 'International Tables Vol C Tables 4.2.6.8 and 6.1.1.4'
H H 0.0000 0.0000 'International Tables Vol C Tables 4.2.6.8 and 6.1.1.4'
N N 0.0061 0.0033 'International Tables Vol C Tables 4.2.6.8 and 6.1.1.4'
O O 0.0106 0.0060 'International Tables Vol C Tables 4.2.6.8 and 6.1.1.4'

loop_
_geom_angle_atom_site_label_1
_geom_angle_atom_site_label_2
_geom_angle_atom_site_label_3
_geom_angle
C9 O1 C11 106.63(17)
C9 O1 C11A 107.1(3)
C9 N1 C10 112.04(17)
C9 N1 H1 124.0
C10 N1 H1 124.0
O4 N2 O3 123.01(18)
O4 N2 C4 118.85(17)
O3 N2 C4 118.14(18)
C6 C1 C2 119.36(18)
C6 C1 C7 122.75(17)
C2 C1 C7 117.88(17)
C3 C2 C1 120.12(18)
C3 C2 H2 119.9
C1 C2 H2 119.9
C4 C3 C2 118.89(18)
C4 C3 H3 120.6
C2 C3 H3 120.6
C3 C4 C5 122.50(18)
C3 C4 N2 118.30(18)
C5 C4 N2 119.20(17)
C4 C5 C6 118.17(18)
C4 C5 H5 120.9
C6 C5 H5 120.9
C5 C6 C1 120.91(18)
C5 C6 H6 119.5
C1 C6 H6 119.5
O2 C7 C8 124.30(18)
O2 C7 C1 117.69(18)
C8 C7 C1 117.90(17)
C9 C8 C7 120.08(18)
C9 C8 H8 120.0
C7 C8 H8 120.0
N1 C9 O1 111.13(17)
N1 C9 C8 128.50(19)
O1 C9 C8 120.28(18)
N1 C10 C13A 120.2(6)
N1 C10 C12 111.15(18)
C13A C10 C12 68.4(6)
N1 C10 C11 99.33(16)
C13A C10 C11 136.7(6)
C12 C10 C11 115.3(2)
N1 C10 C11A 102.1(5)
C13A C10 C11A 116.3(8)
C12 C10 C11A 137.4(6)
N1 C10 C12A 102.8(5)
C13A C10 C12A 106.8(8)
C11 C10 C12A 78.4(6)
C11A C10 C12A 107.3(8)
N1 C10 C13 108.39(17)
C12 C10 C13 111.7(2)
C11 C10 C13 110.1(2)
C11A C10 C13 80.5(6)
C12A C10 C13 145.5(6)
O1 C11 C10 104.65(19)
O1 C11 H11A 110.8
C10 C11 H11A 110.8
O1 C11 H11B 110.8
C10 C11 H11B 110.8
H11A C11 H11B 108.9
C10 C12 H12A 109.5
C10 C12 H12B 109.5
C10 C12 H12C 109.5
C10 C13 H13A 109.5
C10 C13 H13B 109.5
C10 C13 H13C 109.5
C10 C11A O1 100.9(6)
C10 C11A H11C 111.6
O1 C11A H11C 111.6
C10 C11A H11D 111.6
O1 C11A H11D 111.6
H11C C11A H11D 109.4
C10 C12A H12D 109.5
C10 C12A H12E 109.5
H12D C12A H12E 109.5
C10 C12A H12F 109.5
H12D C12A H12F 109.5
H12E C12A H12F 109.5
C10 C13A H13D 109.5
C10 C13A H13E 109.5
H13D C13A H13E 109.5
C10 C13A H13F 109.5
H13D C13A H13F 109.5
H13E C13A H13F 109.5
C29 O21 C31 107.49(15)
C29 N21 C30 111.88(16)
C29 N21 H21 124.1
C30 N21 H21 124.1
O23 N22 O24 123.41(18)
O23 N22 C24 118.26(18)
O24 N22 C24 118.33(18)
C26 C21 C22 119.78(17)
C26 C21 C27 122.34(17)
C22 C21 C27 117.81(17)
C23 C22 C21 120.24(18)
C23 C22 H22 119.9
C21 C22 H22 119.9
C24 C23 C22 118.26(18)
C24 C23 H23 120.9
C22 C23 H23 120.9
C25 C24 C23 123.29(18)
C25 C24 N22 118.53(18)
C23 C24 N22 118.15(18)
C24 C25 C26 117.87(18)
C24 C25 H25 121.1
C26 C25 H25 121.1
C25 C26 C21 120.52(19)
C25 C26 H26 119.7
C21 C26 H26 119.7
O22 C27 C28 124.08(17)
O22 C27 C21 116.98(17)
C28 C27 C21 118.92(17)
C29 C28 C27 119.54(18)
C29 C28 H28 120.2
C27 C28 H28 120.2
N21 C29 O21 110.82(16)
N21 C29 C28 127.45(18)
O21 C29 C28 121.69(17)
N21 C30 C32 112.04(16)
N21 C30 C33 109.63(16)
C32 C30 C33 111.54(17)
N21 C30 C31 97.91(14)
C32 C30 C31 113.09(16)
C33 C30 C31 111.90(17)
O21 C31 C30 105.09(15)
O21 C31 H31A 110.7
C30 C31 H31A 110.7
O21 C31 H31B 110.7
C30 C31 H31B 110.7
H31A C31 H31B 108.8
C30 C32 H32A 109.5
C30 C32 H32B 109.5
H32A C32 H32B 109.5
C30 C32 H32C 109.5
H32A C32 H32C 109.5
H32B C32 H32C 109.5
C30 C33 H33A 109.5
C30 C33 H33B 109.5
H33A C33 H33B 109.5
C30 C33 H33C 109.5
H33A C33 H33C 109.5
H33B C33 H33C 109.5
C49 O41 C51 107.32(15)
C49 N41 C50 111.76(16)
C49 N41 H41 124.1
C50 N41 H41 124.1
O44 N42 O43 123.50(18)
O44 N42 C44 118.71(17)
O43 N42 C44 117.79(17)
C46 C41 C42 119.64(17)
C46 C41 C47 123.13(16)
C42 C41 C47 117.17(16)
C43 C42 C41 120.35(17)
C43 C42 H42 119.8
C41 C42 H42 119.8
C44 C43 C42 118.33(17)
C44 C43 H43 120.8
C42 C43 H43 120.8
C43 C44 C45 122.99(17)
C43 C44 N42 118.00(17)
C45 C44 N42 119.00(17)
C44 C45 C46 117.85(17)
C44 C45 H45 121.1
C46 C45 H45 121.1
C45 C46 C41 120.79(18)
C45 C46 H46 119.6
C41 C46 H46 119.6
O42 C47 C48 123.88(17)
O42 C47 C41 116.79(17)
C48 C47 C41 119.32(16)
C49 C48 C47 118.91(17)
C49 C48 H48 120.5
C47 C48 H48 120.5
N41 C49 O41 111.09(16)
N41 C49 C48 127.51(18)
O41 C49 C48 121.36(17)
N41 C50 C53 111.32(16)
N41 C50 C51 98.17(14)
C53 C50 C51 113.28(17)
N41 C50 C52 109.72(16)
C53 C50 C52 111.48(17)
C51 C50 C52 112.15(18)
O41 C51 C50 105.02(15)
O41 C51 H51A 110.7
C50 C51 H51A 110.7
O41 C51 H51B 110.7
C50 C51 H51B 110.7
H51A C51 H51B 108.8
C50 C52 H52A 109.5
C50 C52 H52B 109.5
H52A C52 H52B 109.5
C50 C52 H52C 109.5
H52A C52 H52C 109.5
H52B C52 H52C 109.5
C50 C53 H53A 109.5
C50 C53 H53B 109.5
H53A C53 H53B 109.5
C50 C53 H53C 109.5
H53A C53 H53C 109.5
H53B C53 H53C 109.5
C69 O61 C71 107.65(15)
C69 N61 C70 111.67(16)
C69 N61 H61 124.2
C70 N61 H61 124.2
O64 N62 O63 123.13(18)
O64 N62 C64 118.90(17)
O63 N62 C64 117.96(17)
C62 C61 C66 119.42(18)
C62 C61 C67 117.26(16)
C66 C61 C67 123.27(17)
C63 C62 C61 120.63(18)
C63 C62 H62 119.7
C61 C62 H62 119.7
C64 C63 C62 118.56(18)
C64 C63 H63 120.7
C62 C63 H63 120.7
C63 C64 C65 122.50(18)
C63 C64 N62 118.36(17)
C65 C64 N62 119.13(17)
C64 C65 C66 118.19(18)
C64 C65 H65 120.9
C66 C65 H65 120.9
C65 C66 C61 120.64(18)
C65 C66 H66 119.7
C61 C66 H66 119.7
O62 C67 C68 123.75(17)
O62 C67 C61 116.81(17)
C68 C67 C61 119.43(17)
C69 C68 C67 119.34(18)
C69 C68 H68 120.3
C67 C68 H68 120.3
N61 C69 O61 111.17(16)
N61 C69 C68 127.42(18)
O61 C69 C68 121.36(17)
N61 C70 C73 111.45(16)
N61 C70 C72 109.55(16)
C73 C70 C72 111.48(17)
N61 C70 C71 98.42(14)
C73 C70 C71 113.43(17)
C72 C70 C71 111.81(18)
O61 C71 C70 105.14(15)
O61 C71 H71A 110.7
C70 C71 H71A 110.7
O61 C71 H71B 110.7
C70 C71 H71B 110.7
H71A C71 H71B 108.8
C70 C72 H72A 109.5
C70 C72 H72B 109.5
H72A C72 H72B 109.5
C70 C72 H72C 109.5
H72A C72 H72C 109.5
H72B C72 H72C 109.5
C70 C73 H73A 109.5
C70 C73 H73B 109.5
H73A C73 H73B 109.5
C70 C73 H73C 109.5
H73A C73 H73C 109.5
H73B C73 H73C 109.5

loop_
_geom_bond_atom_site_label_1
_geom_bond_atom_site_label_2
_geom_bond_distance
O1 C9 1.350(2)
O1 C11 1.466(3)
O1 C11A 1.544(14)
O2 C7 1.253(2)
O3 N2 1.226(2)
O4 N2 1.223(2)
N1 C9 1.321(3)
N1 C10 1.471(2)
N1 H1 0.8800
N2 C4 1.468(2)
C1 C6 1.396(3)
C1 C2 1.397(3)
C1 C7 1.504(3)
C2 C3 1.384(3)
C2 H2 0.9500
C3 C4 1.381(3)
C3 H3 0.9500
C4 C5 1.381(3)
C5 C6 1.382(3)
C5 H5 0.9500
C6 H6 0.9500
C7 C8 1.408(3)
C8 C9 1.386(3)
C8 H8 0.9500
C10 C13A 1.496(13)
C10 C12 1.504(3)
C10 C11 1.518(3)
C10 C11A 1.519(3)
C10 C12A 1.527(3)
C10 C13 1.529(2)
C11 H11A 0.9900
C11 H11B 0.9900
C12 H12A 0.9800
C12 H12B 0.9800
C12 H12C 0.9800
C13 H13A 0.9800
C13 H13B 0.9800
C13 H13C 0.9800
C11A H11C 0.9900
C11A H11D 0.9900
C12A H12D 0.9800
C12A H12E 0.9800
C12A H12F 0.9800
C13A H13D 0.9800
C13A H13E 0.9800
C13A H13F 0.9800
O21 C29 1.348(2)
O21 C31 1.458(2)
O22 C27 1.257(2)
O23 N22 1.222(2)
O24 N22 1.228(2)
N21 C29 1.325(2)
N21 C30 1.472(2)
N21 H21 0.8800
N22 C24 1.475(2)
C21 C26 1.394(3)
C21 C22 1.398(3)
C21 C27 1.507(3)
C22 C23 1.388(3)
C22 H22 0.9500
C23 C24 1.380(3)
C23 H23 0.9500
C24 C25 1.380(3)
C25 C26 1.392(3)
C25 H25 0.9500
C26 H26 0.9500
C27 C28 1.408(3)
C28 C29 1.379(3)
C28 H28 0.9500
C30 C32 1.514(3)
C30 C33 1.528(3)
C30 C31 1.532(3)
C31 H31A 0.9900
C31 H31B 0.9900
C32 H32A 0.9800
C32 H32B 0.9800
C32 H32C 0.9800
C33 H33A 0.9800
C33 H33B 0.9800
C33 H33C 0.9800
O41 C49 1.347(2)
O41 C51 1.464(2)
O42 C47 1.254(2)
O43 N42 1.227(2)
O44 N42 1.219(2)
N41 C49 1.321(2)
N41 C50 1.476(2)
N41 H41 0.8800
N42 C44 1.474(2)
C41 C46 1.393(3)
C41 C42 1.395(3)
C41 C47 1.503(2)
C42 C43 1.387(3)
C42 H42 0.9500
C43 C44 1.380(3)
C43 H43 0.9500
C44 C45 1.384(3)
C45 C46 1.387(3)
C45 H45 0.9500
C46 H46 0.9500
C47 C48 1.411(3)
C48 C49 1.385(3)
C48 H48 0.9500
C50 C53 1.512(3)
C50 C51 1.525(3)
C50 C52 1.525(3)
C51 H51A 0.9900
C51 H51B 0.9900
C52 H52A 0.9800
C52 H52B 0.9800
C52 H52C 0.9800
C53 H53A 0.9800
C53 H53B 0.9800
C53 H53C 0.9800
O61 C69 1.347(2)
O61 C71 1.460(2)
O62 C67 1.253(2)
O63 N62 1.227(2)
O64 N62 1.222(2)
N61 C69 1.325(2)
N61 C70 1.475(2)
N61 H61 0.8800
N62 C64 1.468(2)
C61 C62 1.389(3)
C61 C66 1.395(3)
C61 C67 1.508(3)
C62 C63 1.384(3)
C62 H62 0.9500
C63 C64 1.380(3)
C63 H63 0.9500
C64 C65 1.383(3)
C65 C66 1.387(3)
C65 H65 0.9500
C66 H66 0.9500
C67 C68 1.409(3)
C68 C69 1.386(3)
C68 H68 0.9500
C70 C73 1.513(3)
C70 C72 1.523(3)
C70 C71 1.530(3)
C71 H71A 0.9900
C71 H71B 0.9900
C72 H72A 0.9800
C72 H72B 0.9800
C72 H72C 0.9800
C73 H73A 0.9800
C73 H73B 0.9800
C73 H73C 0.9800

loop_
_geom_torsion_atom_site_label_1
_geom_torsion_atom_site_label_2
_geom_torsion_atom_site_label_3
_geom_torsion_atom_site_label_4
_geom_torsion
C6 C1 C2 C3 -1.7(3)
C7 C1 C2 C3 177.02(18)
C1 C2 C3 C4 -0.4(3)
C2 C3 C4 C5 1.8(3)
C2 C3 C4 N2 -177.46(18)
O4 N2 C4 C3 -176.74(18)
O3 N2 C4 C3 3.1(3)
O4 N2 C4 C5 3.9(3)
O3 N2 C4 C5 -176.2(2)
C3 C4 C5 C6 -1.1(3)
N2 C4 C5 C6 178.15(18)
C4 C5 C6 C1 -1.0(3)
C2 C1 C6 C5 2.4(3)
C7 C1 C6 C5 -176.22(19)
C6 C1 C7 O2 141.7(2)
C2 C1 C7 O2 -37.0(3)
C6 C1 C7 C8 -41.9(3)
C2 C1 C7 C8 139.5(2)
O2 C7 C8 C9 7.9(3)
C1 C7 C8 C9 -168.30(19)
C10 N1 C9 O1 0.8(3)
C10 N1 C9 C8 177.3(2)
C11 O1 C9 N1 15.2(3)
C11A O1 C9 N1 -16.9(7)
C11 O1 C9 C8 -161.6(2)
C11A O1 C9 C8 166.3(6)
C7 C8 C9 N1 -7.1(4)
C7 C8 C9 O1 169.1(2)
C9 N1 C10 C13A 146.1(7)
C9 N1 C10 C12 -137.3(2)
C9 N1 C10 C11 -15.4(2)
C9 N1 C10 C11A 15.6(7)
C9 N1 C10 C12A -95.5(6)
C9 N1 C10 C13 99.5(2)
C9 O1 C11 C10 -24.3(3)
C11A O1 C11 C10 71.2(5)
N1 C10 C11 O1 23.0(3)
C13A C10 C11 O1 -133.5(8)
C12 C10 C11 O1 141.8(2)
C11A C10 C11 O1 -75.1(11)
C12A C10 C11 O1 124.2(6)
C13 C10 C11 O1 -90.6(3)
N1 C10 C11A O1 -23.1(9)
C13A C10 C11A O1 -155.9(8)
C12 C10 C11A O1 118.1(7)
C11 C10 C11A O1 64.7(9)
C12A C10 C11A O1 84.6(10)
C13 C10 C11A O1 -130.0(9)
C9 O1 C11A C10 25.1(10)
C11 O1 C11A C10 -68.8(5)
C26 C21 C22 C23 0.3(3)
C27 C21 C22 C23 -176.84(18)
C21 C22 C23 C24 1.4(3)
C22 C23 C24 C25 -1.5(3)
C22 C23 C24 N22 176.54(17)
O23 N22 C24 C25 -178.31(19)
O24 N22 C24 C25 2.3(3)
O23 N22 C24 C23 3.6(3)
O24 N22 C24 C23 -175.82(19)
C23 C24 C25 C26 -0.2(3)
N22 C24 C25 C26 -178.20(18)
C24 C25 C26 C21 2.0(3)
C22 C21 C26 C25 -2.1(3)
C27 C21 C26 C25 174.99(19)
C26 C21 C27 O22 -146.07(19)
C22 C21 C27 O22 31.0(3)
C26 C21 C27 C28 35.5(3)
C22 C21 C27 C28 -147.43(19)
O22 C27 C28 C29 -6.1(3)
C21 C27 C28 C29 172.26(18)
C30 N21 C29 O21 12.7(2)
C30 N21 C29 C28 -165.1(2)
C31 O21 C29 N21 5.2(2)
C31 O21 C29 C28 -176.78(19)
C27 C28 C29 N21 5.6(3)
C27 C28 C29 O21 -172.12(18)
C29 N21 C30 C32 -142.18(17)
C29 N21 C30 C33 93.4(2)
C29 N21 C30 C31 -23.3(2)
C29 O21 C31 C30 -19.8(2)
N21 C30 C31 O21 24.67(19)
C32 C30 C31 O21 142.77(17)
C33 C30 C31 O21 -90.25(19)
C46 C41 C42 C43 -1.1(3)
C47 C41 C42 C43 176.21(17)
C41 C42 C43 C44 -0.8(3)
C42 C43 C44 C45 1.6(3)
C42 C43 C44 N42 -177.54(17)
O44 N42 C44 C43 -176.13(19)
O43 N42 C44 C43 4.7(3)
O44 N42 C44 C45 4.7(3)
O43 N42 C44 C45 -174.48(18)
C43 C44 C45 C46 -0.3(3)
N42 C44 C45 C46 178.81(17)
C44 C45 C46 C41 -1.7(3)
C42 C41 C46 C45 2.5(3)
C47 C41 C46 C45 -174.72(19)
C46 C41 C47 O42 147.34(19)
C42 C41 C47 O42 -29.9(3)
C46 C41 C47 C48 -34.0(3)
C42 C41 C47 C48 148.79(19)
O42 C47 C48 C49 4.6(3)
C41 C47 C48 C49 -173.96(18)
C50 N41 C49 O41 -12.3(2)
C50 N41 C49 C48 165.3(2)
C51 O41 C49 N41 -5.3(2)
C51 O41 C49 C48 176.87(19)
C47 C48 C49 N41 -4.3(3)
C47 C48 C49 O41 173.14(18)
C49 N41 C50 C53 141.94(18)
C49 N41 C50 C51 22.9(2)
C49 N41 C50 C52 -94.2(2)
C49 O41 C51 C50 19.7(2)
N41 C50 C51 O41 -24.37(19)
C53 C50 C51 O41 -141.87(17)
C52 C50 C51 O41 90.87(19)
C66 C61 C62 C63 -2.5(3)
C67 C61 C62 C63 175.04(18)
C61 C62 C63 C64 0.4(3)
C62 C63 C64 C65 1.6(3)
C62 C63 C64 N62 -177.02(18)
O64 N62 C64 C63 -170.24(18)
O63 N62 C64 C63 10.0(3)
O64 N62 C64 C65 11.1(3)
O63 N62 C64 C65 -168.7(2)
C63 C64 C65 C66 -1.4(3)
N62 C64 C65 C66 177.22(18)
C64 C65 C66 C61 -0.8(3)
C62 C61 C66 C65 2.7(3)
C67 C61 C66 C65 -174.68(19)
C62 C61 C67 O62 -24.9(3)
C66 C61 C67 O62 152.57(19)
C62 C61 C67 C68 153.81(19)
C66 C61 C67 C68 -28.7(3)
O62 C67 C68 C69 4.2(3)
C61 C67 C68 C69 -174.42(18)
C70 N61 C69 O61 -12.0(2)
C70 N61 C69 C68 165.3(2)
C71 O61 C69 N61 -4.7(2)
C71 O61 C69 C68 177.78(19)
C67 C68 C69 N61 -4.3(3)
C67 C68 C69 O61 172.79(18)
C69 N61 C70 C73 141.19(18)
C69 N61 C70 C72 -95.0(2)
C69 N61 C70 C71 21.8(2)
C69 O61 C71 C70 18.4(2)
N61 C70 C71 O61 -23.07(19)
C73 C70 C71 O61 -140.91(17)
C72 C70 C71 O61 91.99(19)
